data_4511230
loop_
_publ_author_name
'Vladiskovic, Chiara'
'Masciocchi, Norberto'

_publ_section_title
;
 Persistency of a Two-Fold Embrace in Crystalline Phases of Bupropion
 Hydrohalides: A Thoroughab InitioX-ray Powder Diffraction Study
;
_journal_issue 7
_journal_name_full 'Crystal Growth &amp; Design'
_journal_page_first 3603
_journal_paper_doi 10.1021/cg5005374
_journal_volume 14
_journal_year 2014
_chemical_formula_moiety 'C13 H18 Cl N O . HI'
_chemical_formula_structural 'C13 H18 Cl N O . HI'
_chemical_formula_sum 'C13 H19 Cl I N O'
_chemical_formula_weight 367.66
_chemical_melting_point 199
_chemical_name_common 'bupropion hydroiodide'
_chemical_name_systematic
;
2-(ter-butylamino)-1-(3-chlorophenyl)propan-1-one Hydroiodide
;
_space_group_crystal_system triclinic
_space_group_IT_number 2
_space_group_name_H-M_alt 'P -1'
_symmetry_space_group_name_Hall '-P 1'
_symmetry_space_group_name_H-M 'P -1'
_cell_angle_alpha 84.51(4)
_cell_angle_beta 84.75(4)
_cell_angle_gamma 63.07(4)
_cell_formula_units_Z 2
_cell_length_a 7.9819(4)
_cell_length_b 8.2163(5)
_cell_length_c 13.7557(8)
_cell_measurement_temperature 298
_cell_volume 799.4(3)
_computing_cell_refinement 'TOPAS, Bruker AXS 2005, Karlsruhe, Germany'
_computing_publication_material 'TOPAS, Bruker AXS 2005, Karlsruhe, Germany'
_computing_structure_refinement 'TOPAS, Bruker AXS 2005, Karlsruhe, Germany'
_computing_structure_solution 'TOPAS, Bruker AXS 2005, Karlsruhe, Germany'
_diffrn_ambient_temperature 298
_diffrn_detector_type 'Bruker Lynxeye linear PSD'
_diffrn_measurement_device_type 'Bruker AXS D8 Advance'
_diffrn_radiation_monochromator 'Ni filter'
_diffrn_radiation_wavelength 1.5418
_diffrn_source_target Cu
_diffrn_source_type 'sealed X-ray tube'
_exptl_crystal_density_diffrn 1.527
_exptl_crystal_density_method 'not measured'
_exptl_crystal_F_000 182
_pd_char_colour white
_pd_char_particle_morphology plate-like
_pd_instr_location ' ?'
_pd_meas_2theta_range_inc 0.02
_pd_meas_2theta_range_max 105
_pd_meas_2theta_range_min 5
_pd_meas_number_of_points 5001
_pd_meas_scan_method step
_pd_proc_2theta_range_inc 0.02
_pd_proc_2theta_range_max 105
_pd_proc_2theta_range_min 5
_pd_proc_ls_background_function 'Chebychev polynomial'
_pd_proc_ls_profile_function 'fundamental parameters approach'
_pd_proc_ls_prof_R_factor 0.039
_pd_proc_ls_prof_wR_expected 0.010
_pd_proc_ls_prof_wR_factor 0.053
_pd_spec_mounting
;
packed powder glass capillary
;
_pd_spec_mount_mode reflection
_pd_spec_shape flat_sheet
_pd_spec_size_axial 20
_pd_spec_size_equat 10
_pd_spec_size_thick 0.2
_refine_ls_extinction_method none
_refine_ls_goodness_of_fit_all 5.47
_refine_ls_hydrogen_treatment constr
_refine_ls_matrix_type fullcycle
_refine_ls_number_parameters 48
_refine_ls_number_restraints 0
_refine_ls_shift/su_max .01
_refine_ls_structure_factor_coef Inet
_refine_ls_weighting_scheme sigma
_cod_data_source_file cg5005374_si_005.cif
_cod_data_source_block bupropion_hydroiodide_form_iii
_cod_depositor_comments 'Adding full bibliography for 4511229--4511234.cif.'
_cod_original_cell_volume 799.42(9)
_cod_database_code 4511230

loop_
_symmetry_equiv_pos_as_xyz
'-x, -y, -z'
'x, y, z'

loop_
_atom_site_label
_atom_site_type_symbol
_atom_site_symmetry_multiplicity
_atom_site_fract_x
_atom_site_fract_y
_atom_site_fract_z
_atom_site_occupancy
_atom_site_B_iso_or_equiv
I I 2 0.04972 0.22615 -0.61361 1 4.6(2)
Cl Cl 2 -0.27339 0.47408 -0.85454 1 4.6(2)
C1 C 2 -0.26140 0.51394 -0.97953 1 4.6(2)
C2 C 2 -0.31897 0.69111 -1.01948 1 4.6(2)
C3 C 2 -0.30822 0.72374 -1.12004 1 4.6(2)
C4 C 2 -0.23964 0.57922 -1.18063 1 4.6(2)
C5 C 2 -0.18262 0.40197 -1.14071 1 4.6(2)
C6 C 2 -0.19340 0.36947 -1.04013 1 4.6(2)
C7 C 2 -0.10927 0.24707 -1.20445 1 4.6(2)
C8 C 2 -0.07578 0.27362 -1.31330 1 4.6(2)
C9 C 2 -0.25228 0.31162 -1.36557 1 4.6(2)
O1 O 2 -0.07393 0.09538 -1.16886 1 4.6(2)
N1 N 2 0.08356 0.10680 -1.34838 1 4.6(2)
C10 C 2 0.27433 0.07138 -1.32504 1 4.6(2)
C11 C 2 0.32518 0.21974 -1.37373 1 4.6(2)
C12 C 2 0.28835 0.06464 -1.21434 1 4.6(2)
C13 C 2 0.41419 -0.11381 -1.36247 1 4.6(2)
H1 H 2 0.08010 0.10881 -1.42194 1 4.6(2)
H2 H 2 0.06254 0.00023 -1.31779 1 4.6(2)
H3 H 2 -0.37290 0.80690 -0.97083 1 4.6(2)
H4 H 2 -0.35408 0.86585 -1.15190 1 4.6(2)
H5 H 2 -0.23013 0.60554 -1.26104 1 4.6(2)
H6 H 2 -0.14686 0.22741 -1.00806 1 4.6(2)
H7 H 2 -0.04301 0.39179 -1.32882 1 4.6(2)
H8 H 2 -0.34249 0.46155 -1.37489 1 4.6(2)
H9 H 2 -0.21079 0.25426 -1.43887 1 4.6(2)
H10 H 2 -0.33467 0.24869 -1.32199 1 4.6(2)
H11 H 2 0.43912 0.22412 -1.33502 1 4.6(2)
H12 H 2 0.37473 0.18797 -1.45088 1 4.6(2)
H13 H 2 0.20111 0.35615 -1.37181 1 4.6(2)
H14 H 2 0.23059 -0.02600 -1.17642 1 4.6(2)
H15 H 2 0.43876 0.01082 -1.19843 1 4.6(2)
H16 H 2 0.20865 0.20328 -1.18658 1 4.6(2)
H17 H 2 0.55696 -0.15454 -1.33727 1 4.6(2)
H18 H 2 0.36575 -0.21759 -1.33396 1 4.6(2)
H19 H 2 0.42133 -0.10666 -1.44370 1 4.6(2)

loop_
_atom_type_symbol
_atom_type_description
_atom_type_scat_source
C C 'International Tables for Crystallography (Vol. IV)'
H H 'International Tables for Crystallography (Vol. IV)'
Cl Cl 'International Tables for Crystallography (Vol. IV)'
N N 'International Tables for Crystallography (Vol. IV)'
I I 'International Tables for Crystallography (Vol. IV)'
O O 'International Tables for Crystallography (Vol. IV)'

loop_
_diffrn_radiation_type
'Cu K\a'
